data_2234264
loop_
_publ_author_name
'Deng, Yi-Fang'
'Nie, Xue'
'Zhang, Chun-Hua'

_publ_section_title
;
 Aqua(2,2'-bipyridine-\k^2^<i>N</i>,<i>N</i>'){(<i>E</i>)-[(5-chloro-2-oxidobenzylidene)amino-\k^2^<i>N</i>,<i>O</i>]methanesulfonato-\k<i>O</i>}zinc
;
_journal_coeditor_code HY2525
_journal_issue 4
_journal_name_full 'Acta Crystallographica Section E'
_journal_page_first m517
_journal_paper_doi 10.1107/S1600536812013050
_journal_volume 68
_journal_year 2012
_chemical_formula_iupac '[Zn (C8 H6 Cl N O4 S) (C10 H8 N2) (H2 O)]'
_chemical_formula_moiety 'C18 H16 Cl N3 O5 S Zn'
_chemical_formula_sum 'C18 H16 Cl N3 O5 S Zn'
_chemical_formula_weight 487.22
_chemical_name_systematic
;
Aqua(2,2'-bipyridine-\k^2^<i>N</i>,<i>N</i>'){(<i>E</i>)-[(5-chloro-2-
oxidobenzylidene)amino-\k^2^<i>N</i>,<i>O</i>]methanesulfonato-\k<i>O</i>}zinc
;
_space_group_IT_number 2
_symmetry_cell_setting triclinic
_symmetry_space_group_name_Hall '-P 1'
_symmetry_space_group_name_H-M 'P -1'
_atom_sites_solution_hydrogens geom
_atom_sites_solution_primary direct
_atom_sites_solution_secondary difmap
_audit_creation_method SHELXL-97
_cell_angle_alpha 103.6250(10)
_cell_angle_beta 90.664(2)
_cell_angle_gamma 98.9930(10)
_cell_formula_units_Z 2
_cell_length_a 7.7332(6)
_cell_length_b 10.8948(8)
_cell_length_c 11.9112(9)
_cell_measurement_reflns_used 4928
_cell_measurement_temperature 296(2)
_cell_measurement_theta_max 27.51
_cell_measurement_theta_min 2.29
_cell_volume 962.08(13)
_computing_cell_refinement 'SAINT (Bruker, 2007)'
_computing_data_collection 'SMART (Bruker, 2007)'
_computing_data_reduction 'SAINT (Bruker, 2007)'
_computing_molecular_graphics 'SHELXTL (Sheldrick, 2008)'
_computing_publication_material 'SHELXTL (Sheldrick, 2008)'
_computing_structure_refinement 'SHELXTL (Sheldrick, 2008)'
_computing_structure_solution 'SHELXTL (Sheldrick, 2008)'
_diffrn_ambient_temperature 296(2)
_diffrn_measured_fraction_theta_full 0.981
_diffrn_measured_fraction_theta_max 0.981
_diffrn_measurement_device_type 'Bruker APEX CCD'
_diffrn_measurement_method '\f and \w scans'
_diffrn_radiation_monochromator graphite
_diffrn_radiation_source 'fine-focus sealed tube'
_diffrn_radiation_type MoK\a
_diffrn_radiation_wavelength 0.71073
_diffrn_reflns_av_R_equivalents 0.0258
_diffrn_reflns_av_sigmaI/netI 0.0338
_diffrn_reflns_limit_h_max 9
_diffrn_reflns_limit_h_min -5
_diffrn_reflns_limit_k_max 13
_diffrn_reflns_limit_k_min -13
_diffrn_reflns_limit_l_max 14
_diffrn_reflns_limit_l_min -14
_diffrn_reflns_number 7155
_diffrn_reflns_theta_full 25.99
_diffrn_reflns_theta_max 25.99
_diffrn_reflns_theta_min 1.76
_exptl_absorpt_coefficient_mu 1.561
_exptl_absorpt_correction_T_max 0.8595
_exptl_absorpt_correction_T_min 0.7664
_exptl_absorpt_correction_type multi-scan
_exptl_absorpt_process_details '(SADABS; Sheldrick, 1996)'
_exptl_crystal_colour yellow
_exptl_crystal_density_diffrn 1.682
_exptl_crystal_density_method 'not measured'
_exptl_crystal_description block
_exptl_crystal_F_000 496
_exptl_crystal_size_max 0.18
_exptl_crystal_size_mid 0.14
_exptl_crystal_size_min 0.10
_refine_diff_density_max 0.271
_refine_diff_density_min -0.519
_refine_ls_extinction_method none
_refine_ls_goodness_of_fit_ref 1.051
_refine_ls_hydrogen_treatment mixed
_refine_ls_matrix_type full
_refine_ls_number_parameters 267
_refine_ls_number_reflns 3719
_refine_ls_number_restraints 0
_refine_ls_restrained_S_all 1.051
_refine_ls_R_factor_all 0.0315
_refine_ls_R_factor_gt 0.0283
_refine_ls_shift/su_max 0.001
_refine_ls_shift/su_mean 0.000
_refine_ls_structure_factor_coef Fsqd
_refine_ls_weighting_details 'calc w=1/[\s^2^(Fo^2^)+(0.0390P)^2^+0.2378P] where P=(Fo^2^+2Fc^2^)/3'
_refine_ls_weighting_scheme calc
_refine_ls_wR_factor_gt 0.0753
_refine_ls_wR_factor_ref 0.0767
_reflns_number_gt 3345
_reflns_number_total 3719
_reflns_threshold_expression I>2\s(I)
_cod_data_source_file hy2525.cif
_cod_data_source_block I
_cod_database_code 2234264
_cod_database_fobs_code 2234264

loop_
_symmetry_equiv_pos_as_xyz
'x, y, z'
'-x, -y, -z'

loop_
_atom_site_type_symbol
_atom_site_label
_atom_site_fract_x
_atom_site_fract_y
_atom_site_fract_z
_atom_site_U_iso_or_equiv
_atom_site_adp_type
_atom_site_calc_flag
_atom_site_refinement_flags
_atom_site_occupancy
_atom_site_symmetry_multiplicity
Zn Zn1 0.62092(3) 0.62060(2) 0.841029(19) 0.03292(9) Uani d . 1 1
C C1 0.8756(3) 0.68019(19) 1.04504(17) 0.0312(4) Uani d . 1 1
C C2 0.9837(3) 0.6387(2) 1.11991(18) 0.0382(5) Uani d . 1 1
H H2 0.9938 0.5524 1.1046 0.046 Uiso calc R 1 1
C C3 1.0741(3) 0.7212(2) 1.21429(18) 0.0382(5) Uani d . 1 1
H H3 1.1456 0.6911 1.2614 0.046 Uiso calc R 1 1
C C4 1.0588(3) 0.8500(2) 1.23969(18) 0.0367(5) Uani d . 1 1
C C5 0.9626(3) 0.8967(2) 1.16761(18) 0.0343(4) Uani d . 1 1
H H5 0.9573 0.9838 1.1839 0.041 Uiso calc R 1 1
C C6 0.8707(2) 0.81353(18) 1.06824(17) 0.0298(4) Uani d . 1 1
C C7 0.7749(3) 0.87525(18) 0.99868(17) 0.0305(4) Uani d . 1 1
H H7 0.7835 0.9637 1.0229 0.037 Uiso calc R 1 1
C C8 0.5976(3) 0.90082(19) 0.84771(18) 0.0358(5) Uani d . 1 1
H H8A 0.6656 0.9161 0.7830 0.043 Uiso calc R 1 1
H H8B 0.5928 0.9827 0.9007 0.043 Uiso calc R 1 1
C C9 0.8962(3) 0.7207(2) 0.6752(2) 0.0458(6) Uani d . 1 1
H H9 0.9395 0.7860 0.7392 0.055 Uiso calc R 1 1
C C10 0.9547(3) 0.7293(2) 0.5682(2) 0.0515(6) Uani d . 1 1
H H10 1.0374 0.7980 0.5600 0.062 Uiso calc R 1 1
C C11 0.8876(3) 0.6336(3) 0.4738(2) 0.0500(6) Uani d . 1 1
H H11 0.9206 0.6389 0.4001 0.060 Uiso calc R 1 1
C C12 0.7714(3) 0.5298(2) 0.48847(19) 0.0407(5) Uani d . 1 1
H H12 0.7273 0.4634 0.4254 0.049 Uiso calc R 1 1
C C13 0.7217(2) 0.52624(19) 0.59897(17) 0.0298(4) Uani d . 1 1
C C14 0.6071(2) 0.41548(18) 0.62564(17) 0.0299(4) Uani d . 1 1
C C15 0.5698(3) 0.2974(2) 0.54736(19) 0.0393(5) Uani d . 1 1
H H15 0.6097 0.2864 0.4729 0.047 Uiso calc R 1 1
C C16 0.4727(3) 0.1964(2) 0.5817(2) 0.0467(6) Uani d . 1 1
H H16 0.4458 0.1166 0.5302 0.056 Uiso calc R 1 1
C C17 0.4161(3) 0.2143(2) 0.6919(2) 0.0495(6) Uani d . 1 1
H H17 0.3520 0.1469 0.7167 0.059 Uiso calc R 1 1
C C18 0.4562(3) 0.3343(2) 0.7653(2) 0.0419(5) Uani d . 1 1
H H18 0.4170 0.3465 0.8400 0.050 Uiso calc R 1 1
Cl Cl1 1.15819(9) 0.95211(6) 1.36830(5) 0.05451(17) Uani d . 1 1
H H1WA 0.340(4) 0.550(3) 0.984(2) 0.050(8) Uiso d . 1 1
N N1 0.7798(2) 0.62241(16) 0.69110(15) 0.0341(4) Uani d . 1 1
N N2 0.5490(2) 0.43414(15) 0.73402(14) 0.0315(4) Uani d . 1 1
N N3 0.6788(2) 0.81919(15) 0.90636(14) 0.0315(4) Uani d . 1 1
O O1 0.4109(2) 0.69189(14) 0.73855(13) 0.0399(4) Uani d . 1 1
O O2 0.3186(2) 0.89098(16) 0.72147(16) 0.0539(4) Uani d . 1 1
O O3 0.2802(2) 0.81929(16) 0.89951(15) 0.0504(4) Uani d . 1 1
O O4 0.7824(2) 0.59406(13) 0.96069(12) 0.0381(3) Uani d . 1 1
O O1W 0.3995(2) 0.60387(17) 0.95374(16) 0.0495(4) Uani d . 1 1
H H1WB 0.3365 0.6563 0.9481 0.074 Uiso calc R 1 1
S S1 0.38106(7) 0.82061(5) 0.79767(5) 0.03552(13) Uani d . 1 1

loop_
_atom_site_aniso_label
_atom_site_aniso_U_11
_atom_site_aniso_U_22
_atom_site_aniso_U_33
_atom_site_aniso_U_12
_atom_site_aniso_U_13
_atom_site_aniso_U_23
Zn1 0.04229(15) 0.02405(14) 0.02831(14) 0.00326(10) -0.00157(10) -0.00023(10)
C1 0.0363(10) 0.0297(10) 0.0269(10) 0.0079(8) 0.0033(8) 0.0039(8)
C2 0.0467(12) 0.0351(11) 0.0361(11) 0.0177(9) 0.0029(9) 0.0078(9)
C3 0.0365(11) 0.0483(13) 0.0330(11) 0.0121(9) -0.0015(9) 0.0127(10)
C4 0.0355(11) 0.0407(12) 0.0302(11) -0.0001(9) -0.0058(8) 0.0060(9)
C5 0.0378(11) 0.0279(10) 0.0346(11) 0.0012(8) -0.0033(8) 0.0052(8)
C6 0.0316(10) 0.0268(10) 0.0293(10) 0.0033(8) -0.0009(8) 0.0044(8)
C7 0.0344(10) 0.0221(9) 0.0320(10) 0.0023(8) -0.0019(8) 0.0022(8)
C8 0.0432(11) 0.0285(10) 0.0351(11) 0.0029(9) -0.0066(9) 0.0089(9)
C9 0.0433(12) 0.0347(12) 0.0544(15) -0.0009(10) 0.0061(11) 0.0053(10)
C10 0.0452(13) 0.0442(14) 0.0691(17) 0.0052(11) 0.0157(12) 0.0223(13)
C11 0.0506(14) 0.0620(16) 0.0459(14) 0.0147(12) 0.0137(11) 0.0255(12)
C12 0.0427(12) 0.0491(13) 0.0316(11) 0.0126(10) -0.0002(9) 0.0091(10)
C13 0.0291(9) 0.0311(10) 0.0297(10) 0.0089(8) -0.0020(8) 0.0057(8)
C14 0.0279(9) 0.0298(10) 0.0298(10) 0.0058(8) -0.0046(8) 0.0022(8)
C15 0.0435(12) 0.0357(12) 0.0330(11) 0.0064(9) -0.0040(9) -0.0025(9)
C16 0.0468(13) 0.0305(12) 0.0524(14) 0.0001(10) -0.0051(11) -0.0061(10)
C17 0.0467(13) 0.0311(12) 0.0643(16) -0.0058(10) 0.0063(12) 0.0069(11)
C18 0.0437(12) 0.0353(12) 0.0439(13) 0.0006(9) 0.0102(10) 0.0076(10)
Cl1 0.0662(4) 0.0497(4) 0.0402(3) -0.0031(3) -0.0221(3) 0.0057(3)
N1 0.0362(9) 0.0283(9) 0.0346(9) 0.0031(7) 0.0010(7) 0.0028(7)
N2 0.0331(8) 0.0270(9) 0.0313(9) 0.0035(7) 0.0022(7) 0.0019(7)
N3 0.0369(9) 0.0246(8) 0.0321(9) 0.0045(7) -0.0043(7) 0.0058(7)
O1 0.0480(9) 0.0319(8) 0.0350(8) 0.0072(6) -0.0069(7) -0.0015(6)
O2 0.0584(10) 0.0472(10) 0.0587(11) 0.0110(8) -0.0202(8) 0.0173(8)
O3 0.0540(10) 0.0400(9) 0.0562(11) 0.0119(8) 0.0149(8) 0.0062(8)
O4 0.0517(9) 0.0242(7) 0.0351(8) 0.0062(6) -0.0060(7) 0.0010(6)
O1W 0.0585(11) 0.0410(10) 0.0561(11) 0.0136(8) 0.0200(9) 0.0211(8)
S1 0.0397(3) 0.0292(3) 0.0357(3) 0.0067(2) -0.0064(2) 0.0036(2)

loop_
_atom_type_symbol
_atom_type_description
_atom_type_scat_dispersion_real
_atom_type_scat_dispersion_imag
_atom_type_scat_source
C C 0.0033 0.0016 'International Tables Vol C Tables 4.2.6.8 and 6.1.1.4'
H H 0.0000 0.0000 'International Tables Vol C Tables 4.2.6.8 and 6.1.1.4'
N N 0.0061 0.0033 'International Tables Vol C Tables 4.2.6.8 and 6.1.1.4'
O O 0.0106 0.0060 'International Tables Vol C Tables 4.2.6.8 and 6.1.1.4'
S S 0.1246 0.1234 'International Tables Vol C Tables 4.2.6.8 and 6.1.1.4'
Cl Cl 0.1484 0.1585 'International Tables Vol C Tables 4.2.6.8 and 6.1.1.4'
Zn Zn 0.2839 1.4301 'International Tables Vol C Tables 4.2.6.8 and 6.1.1.4'

loop_
_geom_angle_atom_site_label_1
_geom_angle_atom_site_label_2
_geom_angle_atom_site_label_3
_geom_angle
O4 Zn1 N3 90.71(6)
O4 Zn1 N2 102.79(6)
N3 Zn1 N2 164.81(7)
O4 Zn1 N1 104.54(7)
N3 Zn1 N1 93.88(6)
N2 Zn1 N1 76.17(6)
O4 Zn1 O1W 90.69(7)
N3 Zn1 O1W 92.08(7)
N2 Zn1 O1W 94.66(7)
N1 Zn1 O1W 163.55(7)
O4 Zn1 O1 165.47(5)
N3 Zn1 O1 78.29(6)
N2 Zn1 O1 89.43(6)
N1 Zn1 O1 85.85(6)
O1W Zn1 O1 80.36(6)
O4 C1 C2 118.78(18)
O4 C1 C6 124.10(18)
C2 C1 C6 117.09(18)
C3 C2 C1 122.1(2)
C3 C2 H2 118.9
C1 C2 H2 118.9
C2 C3 C4 119.88(19)
C2 C3 H3 120.1
C4 C3 H3 120.1
C5 C4 C3 120.61(19)
C5 C4 Cl1 119.85(17)
C3 C4 Cl1 119.50(16)
C4 C5 C6 120.4(2)
C4 C5 H5 119.8
C6 C5 H5 119.8
C5 C6 C1 119.71(18)
C5 C6 C7 114.88(17)
C1 C6 C7 125.40(17)
N3 C7 C6 126.09(18)
N3 C7 H7 117.0
C6 C7 H7 117.0
N3 C8 S1 107.87(14)
N3 C8 H8A 110.1
S1 C8 H8A 110.1
N3 C8 H8B 110.1
S1 C8 H8B 110.1
H8A C8 H8B 108.4
N1 C9 C10 122.9(2)
N1 C9 H9 118.6
C10 C9 H9 118.6
C11 C10 C9 118.2(2)
C11 C10 H10 120.9
C9 C10 H10 120.9
C10 C11 C12 120.0(2)
C10 C11 H11 120.0
C12 C11 H11 120.0
C11 C12 C13 118.6(2)
C11 C12 H12 120.7
C13 C12 H12 120.7
N1 C13 C12 121.86(19)
N1 C13 C14 115.00(17)
C12 C13 C14 123.10(18)
N2 C14 C15 121.59(19)
N2 C14 C13 115.84(16)
C15 C14 C13 122.45(19)
C16 C15 C14 119.0(2)
C16 C15 H15 120.5
C14 C15 H15 120.5
C17 C16 C15 119.6(2)
C17 C16 H16 120.2
C15 C16 H16 120.2
C16 C17 C18 118.6(2)
C16 C17 H17 120.7
C18 C17 H17 120.7
N2 C18 C17 123.0(2)
N2 C18 H18 118.5
C17 C18 H18 118.5
C9 N1 C13 118.41(19)
C9 N1 Zn1 126.34(15)
C13 N1 Zn1 113.33(13)
C18 N2 C14 118.20(17)
C18 N2 Zn1 125.78(14)
C14 N2 Zn1 116.00(13)
C7 N3 C8 116.93(17)
C7 N3 Zn1 124.61(14)
C8 N3 Zn1 118.37(13)
S1 O1 Zn1 111.64(8)
C1 O4 Zn1 128.73(13)
Zn1 O1W H1WA 140.4(18)
Zn1 O1W H1WB 109.5
H1WA O1W H1WB 106.3
O2 S1 O3 114.48(11)
O2 S1 O1 113.83(10)
O3 S1 O1 111.93(10)
O2 S1 C8 106.08(10)
O3 S1 C8 106.82(10)
O1 S1 C8 102.52(9)

loop_
_geom_bond_atom_site_label_1
_geom_bond_atom_site_label_2
_geom_bond_distance
Zn1 O4 1.9851(15)
Zn1 N3 2.0936(16)
Zn1 N2 2.1144(16)
Zn1 N1 2.1817(18)
Zn1 O1W 2.1999(17)
Zn1 O1 2.3507(15)
C1 O4 1.318(2)
C1 C2 1.411(3)
C1 C6 1.420(3)
C2 C3 1.367(3)
C2 H2 0.9300
C3 C4 1.388(3)
C3 H3 0.9300
C4 C5 1.364(3)
C4 Cl1 1.754(2)
C5 C6 1.414(3)
C5 H5 0.9300
C6 C7 1.446(3)
C7 N3 1.287(2)
C7 H7 0.9300
C8 N3 1.459(3)
C8 S1 1.788(2)
C8 H8A 0.9700
C8 H8B 0.9700
C9 N1 1.338(3)
C9 C10 1.376(3)
C9 H9 0.9300
C10 C11 1.372(4)
C10 H10 0.9300
C11 C12 1.377(3)
C11 H11 0.9300
C12 C13 1.383(3)
C12 H12 0.9300
C13 N1 1.343(3)
C13 C14 1.482(3)
C14 N2 1.352(3)
C14 C15 1.386(3)
C15 C16 1.379(3)
C15 H15 0.9300
C16 C17 1.368(3)
C16 H16 0.9300
C17 C18 1.378(3)
C17 H17 0.9300
C18 N2 1.338(3)
C18 H18 0.9300
O1 S1 1.4682(15)
O2 S1 1.4416(17)
O3 S1 1.4513(17)
O1W H1WA 0.84(3)
O1W H1WB 0.8200

loop_
_geom_hbond_atom_site_label_D
_geom_hbond_atom_site_label_H
_geom_hbond_atom_site_label_A
_geom_hbond_site_symmetry_A
_geom_hbond_distance_DH
_geom_hbond_distance_HA
_geom_hbond_distance_DA
_geom_hbond_angle_DHA
O1W H1WA O4 2_667 0.84(3) 1.96(3) 2.791(2) 172(3)
O1W H1WB O3 . 0.82 2.10 2.855(2) 154

loop_
_geom_torsion_atom_site_label_1
_geom_torsion_atom_site_label_2
_geom_torsion_atom_site_label_3
_geom_torsion_atom_site_label_4
_geom_torsion
O4 C1 C2 C3 -175.1(2)
C6 C1 C2 C3 3.1(3)
C1 C2 C3 C4 0.9(3)
C2 C3 C4 C5 -3.9(3)
C2 C3 C4 Cl1 173.90(17)
C3 C4 C5 C6 2.6(3)
Cl1 C4 C5 C6 -175.13(16)
C4 C5 C6 C1 1.5(3)
C4 C5 C6 C7 -179.6(2)
O4 C1 C6 C5 173.83(19)
C2 C1 C6 C5 -4.3(3)
O4 C1 C6 C7 -5.0(3)
C2 C1 C6 C7 176.93(19)
C5 C6 C7 N3 -178.2(2)
C1 C6 C7 N3 0.6(3)
N1 C9 C10 C11 1.2(4)
C9 C10 C11 C12 -3.0(4)
C10 C11 C12 C13 1.6(4)
C11 C12 C13 N1 1.8(3)
C11 C12 C13 C14 -175.8(2)
N1 C13 C14 N2 11.9(2)
C12 C13 C14 N2 -170.33(19)
N1 C13 C14 C15 -164.25(19)
C12 C13 C14 C15 13.5(3)
N2 C14 C15 C16 -0.7(3)
C13 C14 C15 C16 175.22(19)
C14 C15 C16 C17 -0.4(4)
C15 C16 C17 C18 0.9(4)
C16 C17 C18 N2 -0.4(4)
C10 C9 N1 C13 2.1(3)
C10 C9 N1 Zn1 -161.05(18)
C12 C13 N1 C9 -3.6(3)
C14 C13 N1 C9 174.19(19)
C12 C13 N1 Zn1 161.63(16)
C14 C13 N1 Zn1 -20.6(2)
O4 Zn1 N1 C9 -79.2(2)
N3 Zn1 N1 C9 12.5(2)
N2 Zn1 N1 C9 -179.1(2)
O1W Zn1 N1 C9 123.5(2)
O1 Zn1 N1 C9 90.44(19)
O4 Zn1 N1 C13 116.92(14)
N3 Zn1 N1 C13 -151.34(14)
N2 Zn1 N1 C13 17.03(13)
O1W Zn1 N1 C13 -40.4(3)
O1 Zn1 N1 C13 -73.40(14)
C17 C18 N2 C14 -0.6(3)
C17 C18 N2 Zn1 -178.84(18)
C15 C14 N2 C18 1.2(3)
C13 C14 N2 C18 -174.98(18)
C15 C14 N2 Zn1 179.59(15)
C13 C14 N2 Zn1 3.4(2)
O4 Zn1 N2 C18 65.54(19)
N3 Zn1 N2 C18 -142.3(2)
N1 Zn1 N2 C18 167.61(19)
O1W Zn1 N2 C18 -26.24(19)
O1 Zn1 N2 C18 -106.52(18)
O4 Zn1 N2 C14 -112.71(14)
N3 Zn1 N2 C14 39.5(3)
N1 Zn1 N2 C14 -10.64(13)
O1W Zn1 N2 C14 155.51(14)
O1 Zn1 N2 C14 75.23(14)
C6 C7 N3 C8 -178.30(19)
C6 C7 N3 Zn1 5.2(3)
S1 C8 N3 C7 -140.80(16)
S1 C8 N3 Zn1 35.87(18)
O4 Zn1 N3 C7 -5.63(17)
N2 Zn1 N3 C7 -158.6(2)
N1 Zn1 N3 C7 -110.26(17)
O1W Zn1 N3 C7 85.09(17)
O1 Zn1 N3 C7 164.80(18)
O4 Zn1 N3 C8 177.97(15)
N2 Zn1 N3 C8 25.0(3)
N1 Zn1 N3 C8 73.34(15)
O1W Zn1 N3 C8 -91.31(15)
O1 Zn1 N3 C8 -11.60(14)
O4 Zn1 O1 S1 20.4(3)
N3 Zn1 O1 S1 -21.04(9)
N2 Zn1 O1 S1 167.95(10)
N1 Zn1 O1 S1 -115.88(10)
O1W Zn1 O1 S1 73.13(10)
C2 C1 O4 Zn1 -179.41(14)
C6 C1 O4 Zn1 2.5(3)
N3 Zn1 O4 C1 1.91(17)
N2 Zn1 O4 C1 174.89(17)
N1 Zn1 O4 C1 96.10(17)
O1W Zn1 O4 C1 -90.18(17)
O1 Zn1 O4 C1 -38.5(3)
Zn1 O1 S1 O2 154.40(10)
Zn1 O1 S1 O3 -73.84(11)
Zn1 O1 S1 C8 40.30(11)
N3 C8 S1 O2 -168.93(14)
N3 C8 S1 O3 68.55(16)
N3 C8 S1 O1 -49.28(16)
